data_7126193
loop_
_publ_author_name
'Ishi-I, Tsutomu'
'Tanaka, Honoka'
'Park, In Seob'
'Yasuda, Takuma'
'Kato, Shin-Ichiro'
'Ito, Mitsunori'
'Hiyoshi, Hidetaka'
'Matsumoto, Taisuke'

_publ_section_title
;
 White-light emission from a pyrimidine-carbazole conjugate with tunable
 phosphorescence-fluorescence dual emission and multicolor emission
 switching.
;
_journal_issue 29
_journal_name_full 'Chemical communications (Cambridge, England)'
_journal_page_first 4051
_journal_page_last 4054
_journal_paper_doi 10.1039/d0cc00251h
_journal_volume 56
_journal_year 2020
_chemical_formula_moiety 'C28 H17 Br2 N3, 0.25(C7 H8)'
_chemical_formula_sum 'C29.75 H19 Br2 N3'
_chemical_formula_weight 578.30
_space_group_crystal_system monoclinic
_space_group_IT_number 14
_space_group_name_Hall '-P 2yn'
_space_group_name_H-M_alt 'P 1 21/n 1'
_atom_sites_solution_hydrogens geom
_atom_sites_solution_primary dual
_audit_creation_date 2020-03-02
_audit_creation_method
;
Olex2 1.2
(compiled 2018.05.29 svn.r3508 for OlexSys, GUI svn.r5506)
;
_audit_update_record
;
2020-03-03 deposited with the CCDC.	2020-03-10 downloaded from the CCDC.
;
_cell_angle_alpha 90
_cell_angle_beta 97.224(4)
_cell_angle_gamma 90
_cell_formula_units_Z 8
_cell_length_a 19.6547(6)
_cell_length_b 5.3445(3)
_cell_length_c 43.593(2)
_cell_measurement_reflns_used 9468
_cell_measurement_temperature 100
_cell_measurement_theta_max 29.2530
_cell_measurement_theta_min 2.3690
_cell_volume 4542.9(4)
_computing_cell_refinement 'CrysAlisPro 1.171.39.46e (Rigaku OD, 2018)'
_computing_data_collection 'CrysAlisPro 1.171.39.46e (Rigaku OD, 2018)'
_computing_data_reduction 'CrysAlisPro 1.171.39.46e (Rigaku OD, 2018)'
_computing_molecular_graphics 'Olex2 (Dolomanov et al., 2009)'
_computing_publication_material 'Olex2 (Dolomanov et al., 2009)'
_computing_structure_refinement 'ShelXL (Sheldrick, 2015)'
_computing_structure_solution 'ShelXT (Sheldrick, 2015)'
_diffrn_ambient_temperature 100
_diffrn_detector 'Rigaku HyPix-6000 area detector'
_diffrn_detector_area_resol_mean 10.0
_diffrn_detector_type 'HPC area detector'
_diffrn_measured_fraction_theta_full 0.999
_diffrn_measured_fraction_theta_max 0.999
_diffrn_measurement_details
;
List of Runs (angles in degrees, time in seconds):

  # Type    Start    End  Width  t~exp~   \w     \q     \k     \f   Frames
#--------------------------------------------------------------------------
  1  \w    -51.00  71.36   0.38    2.00    --  -15.80  45.00  30.00  322
  2  \w    -73.00  40.24   0.38    2.00    --  -15.80  45.00 120.00  298
  3  \w    -96.00 -46.98   0.38    2.00    --  -15.80  45.00  90.00  129
  4  \w    -21.00  10.16   0.38    2.00    --  -15.80  45.00  90.00   82
  5  \w     19.00  57.00   0.38    2.00    --  -15.80  45.00  90.00  100
  6  \w   -100.00 -74.92   0.38    2.00    --  -15.80  45.00  30.00   66
;
_diffrn_measurement_device 'three-circle diffractometer'
_diffrn_measurement_device_type 'Rigaku AFC HyPix-6000'
_diffrn_measurement_method '\w scans'
_diffrn_orient_matrix_type 'CrysAlisPro convention (1999,Acta A55,543-557)'
_diffrn_orient_matrix_UB_11 0.0060262000
_diffrn_orient_matrix_UB_12 0.0008350000
_diffrn_orient_matrix_UB_13 0.0163793000
_diffrn_orient_matrix_UB_21 0.0356016000
_diffrn_orient_matrix_UB_22 -0.0174846000
_diffrn_orient_matrix_UB_23 -0.0006492000
_diffrn_orient_matrix_UB_31 0.0046485000
_diffrn_orient_matrix_UB_32 0.1314706000
_diffrn_orient_matrix_UB_33 -0.0000983000
_diffrn_radiation_monochromator 'multi-layer mirror optics'
_diffrn_radiation_probe x-ray
_diffrn_radiation_type MoK\a
_diffrn_radiation_wavelength 0.71073
_diffrn_reflns_av_R_equivalents 0.0460
_diffrn_reflns_av_unetI/netI 0.0541
_diffrn_reflns_Laue_measured_fraction_full 0.999
_diffrn_reflns_Laue_measured_fraction_max 0.999
_diffrn_reflns_limit_h_max 25
_diffrn_reflns_limit_h_min -18
_diffrn_reflns_limit_k_max 6
_diffrn_reflns_limit_k_min -6
_diffrn_reflns_limit_l_max 55
_diffrn_reflns_limit_l_min -56
_diffrn_reflns_number 38599
_diffrn_reflns_point_group_measured_fraction_full 0.999
_diffrn_reflns_point_group_measured_fraction_max 0.999
_diffrn_reflns_theta_full 25.242
_diffrn_reflns_theta_max 27.481
_diffrn_reflns_theta_min 2.089
_diffrn_source 'rotating anode X-ray generator'
_diffrn_source_type FR-E+
_exptl_absorpt_coefficient_mu 3.595
_exptl_absorpt_correction_T_max 1.00000
_exptl_absorpt_correction_T_min 0.78152
_exptl_absorpt_correction_type multi-scan
_exptl_absorpt_process_details
;
CrysAlisPro 1.171.39.46e (Rigaku Oxford Diffraction, 2018)
Empirical absorption correction using spherical harmonics,
 implemented in SCALE3 ABSPACK scaling algorithm.
;
_exptl_crystal_colour colourless
_exptl_crystal_colour_primary colourless
_exptl_crystal_density_diffrn 1.691
_exptl_crystal_description needle
_exptl_crystal_F_000 2308
_exptl_crystal_size_max 0.3
_exptl_crystal_size_mid 0.01
_exptl_crystal_size_min 0.01
_refine_diff_density_max 0.711
_refine_diff_density_min -0.662
_refine_diff_density_rms 0.104
_refine_ls_extinction_method none
_refine_ls_goodness_of_fit_ref 1.057
_refine_ls_hydrogen_treatment constr
_refine_ls_matrix_type full
_refine_ls_number_parameters 659
_refine_ls_number_reflns 10375
_refine_ls_number_restraints 0
_refine_ls_restrained_S_all 1.057
_refine_ls_R_factor_all 0.0638
_refine_ls_R_factor_gt 0.0474
_refine_ls_shift/su_max 0.002
_refine_ls_shift/su_mean 0.000
_refine_ls_structure_factor_coef Fsqd
_refine_ls_weighting_details 'w=1/[\s^2^(Fo^2^)+(0.0195P)^2^+12.3878P] where P=(Fo^2^+2Fc^2^)/3'
_refine_ls_weighting_scheme calc
_refine_ls_wR_factor_gt 0.0838
_refine_ls_wR_factor_ref 0.0885
_reflns_Friedel_coverage 0.000
_reflns_number_gt 8653
_reflns_number_total 10375
_reflns_threshold_expression 'I > 2\s(I)'
_cod_data_source_file d0cc00251h3.cif
_cod_data_source_block ishii2002d
_cod_depositor_comments 'Adding full bibliography for 7126189--7126193.cif.'
_cod_original_cell_volume 4542.8(4)
_cod_database_code 7126193
_shelx_shelxl_version_number 2018/3
_chemical_oxdiff_formula 'C11 H10 N O'
_chemical_oxdiff_usercomment 100K
_shelx_space_group_comment
;
The symmetry employed for this shelxl refinement is uniquely defined
by the following loop, which should always be used as a source of
symmetry information in preference to the above space-group names.
They are only intended as comments.
;
_shelx_estimated_absorpt_t_max 0.965
_shelx_estimated_absorpt_t_min 0.412
_reflns_odcompleteness_completeness 99.88
_reflns_odcompleteness_iscentric 1
_reflns_odcompleteness_theta 27.42
_olex2_refinement_description
;
1. Fixed Uiso
 At 1.2 times of:
  All C(H) groups
 At 1.5 times of:
  All C(H,H,H) groups
2. Others
 Fixed Sof: C62(0.5) H62(0.5) C60(0.5) H60(0.5) C58(0.5) H58(0.5) C59(0.5)
 H59(0.5) C63(0.5) H63a(0.5) H63b(0.5) H63c(0.5) C61(0.5) H61(0.5) C57(0.5)
3.a Aromatic/amide H refined with riding coordinates:
 C22(H22), C50(H50), C56(H56), C19(H19), C31(H31), C48(H48), C28(H28),
 C20(H20), C18(H18), C3(H3), C26(H26), C9(H9), C47(H47), C54(H54), C46(H46),
 C12(H12), C24(H24), C8(H8), C40(H40), C15(H15), C25(H25), C43(H43), C6(H6),
 C13(H13), C7(H7), C53(H53), C34(H34), C14(H14), C42(H42), C52(H52), C36(H36),
 C37(H37), C35(H35), C41(H41), C62(H62), C60(H60), C58(H58), C59(H59), C61(H61)
3.b Idealised Me refined as rotating group:
 C63(H63a,H63b,H63c)
;
_olex2_submission_special_instructions 'No special instructions were received'
_oxdiff_exptl_absorpt_empirical_details
;
Empirical correction (ABSPACK) includes:
- Absorption correction using spherical harmonics
- Frame scaling
;
_oxdiff_exptl_absorpt_empirical_full_max 1.315
_oxdiff_exptl_absorpt_empirical_full_min 0.796

loop_
_space_group_symop_operation_xyz
'x, y, z'
'-x+1/2, y+1/2, -z+1/2'
'-x, -y, -z'
'x-1/2, -y-1/2, z-1/2'

loop_
_atom_site_label
_atom_site_type_symbol
_atom_site_fract_x
_atom_site_fract_y
_atom_site_fract_z
_atom_site_U_iso_or_equiv
_atom_site_adp_type
_atom_site_occupancy
_atom_site_site_symmetry_order
_atom_site_calc_flag
_atom_site_refinement_flags_posn
_atom_site_refinement_flags_adp
_atom_site_refinement_flags_occupancy
_atom_site_disorder_assembly
_atom_site_disorder_group
Br3 Br 0.55294(2) -0.19728(7) 0.38288(2) 0.01592(8) Uani 1 1 d . . . . .
Br1 Br 0.59329(2) 0.23260(7) 0.45930(2) 0.01720(8) Uani 1 1 d . . . . .
Br2 Br 0.47561(2) -0.58767(7) 0.30945(2) 0.01806(9) Uani 1 1 d . . . . .
Br04 Br 0.67484(2) 0.69890(7) 0.52600(2) 0.01973(9) Uani 1 1 d . . . . .
N4 N 0.76390(13) 0.6924(5) 0.35492(6) 0.0141(6) Uani 1 1 d . . . . .
N2 N 0.26353(13) 0.3004(5) 0.33727(6) 0.0141(6) Uani 1 1 d . . . . .
N1 N 0.30209(14) 0.5581(6) 0.38095(6) 0.0151(6) Uani 1 1 d . . . . .
N3 N 0.19867(13) 0.6398(6) 0.35078(6) 0.0150(6) Uani 1 1 d . . . . .
N5 N 0.79984(14) 0.9553(6) 0.39817(6) 0.0153(6) Uani 1 1 d . . . . .
N6 N 0.83809(14) 1.0277(6) 0.35095(7) 0.0153(6) Uani 1 1 d . . . . .
C21 C 0.51382(16) 0.4296(7) 0.44732(8) 0.0143(7) Uani 1 1 d . . . . .
C22 C 0.46829(16) 0.3547(7) 0.42222(7) 0.0136(7) Uani 1 1 d . . . . .
H22 H 0.477107 0.207764 0.411103 0.016 Uiso 1 1 calc R . . . .
C49 C 0.60537(16) 0.0104(6) 0.35928(8) 0.0134(7) Uani 1 1 d . . . . .
C17 C 0.40924(16) 0.4959(7) 0.41324(8) 0.0134(7) Uani 1 1 d . . . . .
C45 C 0.68420(16) 0.3504(6) 0.35718(8) 0.0136(7) Uani 1 1 d . . . . .
C50 C 0.64456(16) 0.1978(7) 0.37399(8) 0.0144(7) Uani 1 1 d . . . . .
H50 H 0.644735 0.223791 0.395555 0.017 Uiso 1 1 calc R . . . .
C56 C 0.72456(17) 0.7861(7) 0.46852(8) 0.0155(7) Uani 1 1 d . . . . .
H56 H 0.700129 0.637682 0.462199 0.019 Uiso 1 1 calc R . . . .
C32 C 0.76224(16) 0.8208(6) 0.41561(8) 0.0138(7) Uani 1 1 d . . . . .
C30 C 0.72645(16) 0.5570(6) 0.37262(8) 0.0135(7) Uani 1 1 d . . . . .
C19 C 0.44469(17) 0.7832(7) 0.45485(8) 0.0167(7) Uani 1 1 d . . . . .
H19 H 0.436259 0.930308 0.466019 0.020 Uiso 1 1 calc R . . . .
C2 C 0.35889(16) 0.4166(7) 0.38644(8) 0.0137(7) Uani 1 1 d . . . . .
C4 C 0.32092(16) 0.1629(6) 0.34308(8) 0.0137(7) Uani 1 1 d . . . . .
C23 C 0.32981(16) -0.0441(6) 0.32101(8) 0.0134(7) Uani 1 1 d . . . . .
C55 C 0.72386(17) 0.8769(7) 0.49817(8) 0.0151(7) Uani 1 1 d . . . . .
C31 C 0.72575(17) 0.6135(7) 0.40380(8) 0.0163(7) Uani 1 1 d . . . . .
H31 H 0.701000 0.512844 0.416541 0.020 Uiso 1 1 calc R . . . .
C27 C 0.39572(16) -0.3829(7) 0.30367(8) 0.0150(7) Uani 1 1 d . . . . .
C48 C 0.60318(17) -0.0334(7) 0.32768(8) 0.0177(8) Uani 1 1 d . . . . .
H48 H 0.575690 -0.163568 0.317820 0.021 Uiso 1 1 calc R . . . .
C1 C 0.25728(16) 0.4900(7) 0.35676(8) 0.0140(7) Uani 1 1 d . . . . .
C28 C 0.38873(16) -0.1946(7) 0.32455(8) 0.0146(7) Uani 1 1 d . . . . .
H28 H 0.423704 -0.166485 0.341308 0.017 Uiso 1 1 calc R . . . .
C20 C 0.50322(17) 0.6411(7) 0.46405(8) 0.0162(7) Uani 1 1 d . . . . .
H20 H 0.534811 0.688889 0.481365 0.019 Uiso 1 1 calc R . . . .
C18 C 0.39895(17) 0.7129(7) 0.42976(8) 0.0164(7) Uani 1 1 d . . . . .
H18 H 0.359810 0.813806 0.423642 0.020 Uiso 1 1 calc R . . . .
C29 C 0.79926(16) 0.8823(7) 0.36890(8) 0.0140(7) Uani 1 1 d . . . . .
C3 C 0.37006(16) 0.2144(7) 0.36816(8) 0.0150(7) Uani 1 1 d . . . . .
H3 H 0.409912 0.113564 0.372504 0.018 Uiso 1 1 calc R . . . .
C51 C 0.76104(16) 0.9121(7) 0.44794(8) 0.0150(7) Uani 1 1 d . . . . .
C11 C 0.12496(16) 0.9688(7) 0.35389(8) 0.0151(7) Uani 1 1 d . . . . .
C26 C 0.34614(17) -0.4293(7) 0.27877(8) 0.0166(7) Uani 1 1 d . . . . .
H26 H 0.351935 -0.559235 0.264446 0.020 Uiso 1 1 calc R . . . .
C16 C 0.18094(16) 0.8397(7) 0.36982(8) 0.0156(7) Uani 1 1 d . . . . .
C9 C 0.05601(17) 0.8978(7) 0.30026(8) 0.0186(8) Uani 1 1 d . . . . .
H9 H 0.026818 1.038779 0.301022 0.022 Uiso 1 1 calc R . . . .
C47 C 0.64230(18) 0.1188(7) 0.31108(8) 0.0206(8) Uani 1 1 d . . . . .
H47 H 0.641356 0.093823 0.289458 0.025 Uiso 1 1 calc R . . . .
C10 C 0.10705(16) 0.8462(6) 0.32461(8) 0.0143(7) Uani 1 1 d . . . . .
C54 C 0.75827(17) 1.0934(7) 0.50804(8) 0.0183(8) Uani 1 1 d . . . . .
H54 H 0.757127 1.154671 0.528423 0.022 Uiso 1 1 calc R . . . .
C38 C 0.90495(16) 1.3496(7) 0.33706(8) 0.0164(7) Uani 1 1 d . . . . .
C46 C 0.68276(17) 0.3067(7) 0.32555(8) 0.0185(8) Uani 1 1 d . . . . .
H46 H 0.709873 0.407194 0.313821 0.022 Uiso 1 1 calc R . . . .
C12 C 0.09632(17) 1.1727(7) 0.36717(8) 0.0188(8) Uani 1 1 d . . . . .
H12 H 0.058616 1.259293 0.356225 0.023 Uiso 1 1 calc R . . . .
C5 C 0.15103(16) 0.6404(7) 0.32321(8) 0.0164(7) Uani 1 1 d . . . . .
C33 C 0.88210(16) 1.2267(7) 0.36228(8) 0.0156(7) Uani 1 1 d . . . . .
C24 C 0.27965(17) -0.0916(7) 0.29613(8) 0.0156(7) Uani 1 1 d . . . . .
H24 H 0.239224 0.007565 0.293386 0.019 Uiso 1 1 calc R . . . .
C39 C 0.87751(16) 1.2173(7) 0.30948(8) 0.0172(7) Uani 1 1 d . . . . .
C8 C 0.04876(17) 0.7403(7) 0.27510(8) 0.0201(8) Uani 1 1 d . . . . .
H8 H 0.014191 0.772656 0.258304 0.024 Uiso 1 1 calc R . . . .
C40 C 0.88649(17) 1.2505(7) 0.27845(8) 0.0209(8) Uani 1 1 d . . . . .
H40 H 0.914097 1.383324 0.272441 0.025 Uiso 1 1 calc R . . . .
C15 C 0.20687(18) 0.9107(7) 0.39961(8) 0.0194(8) Uani 1 1 d . . . . .
H15 H 0.243468 0.821322 0.411003 0.023 Uiso 1 1 calc R . . . .
C25 C 0.28815(17) -0.2813(7) 0.27540(8) 0.0191(8) Uani 1 1 d . . . . .
H25 H 0.253463 -0.310328 0.258552 0.023 Uiso 1 1 calc R . . . .
C44 C 0.83685(17) 1.0203(7) 0.31830(8) 0.0168(7) Uani 1 1 d . . . . .
C43 C 0.80428(18) 0.8570(7) 0.29635(8) 0.0188(8) Uani 1 1 d . . . . .
H43 H 0.776449 0.724201 0.302164 0.023 Uiso 1 1 calc R . . . .
C6 C 0.14375(17) 0.4822(7) 0.29786(8) 0.0199(8) Uani 1 1 d . . . . .
H6 H 0.173376 0.342900 0.296784 0.024 Uiso 1 1 calc R . . . .
C13 C 0.12301(17) 1.2479(7) 0.39628(9) 0.0215(8) Uani 1 1 d . . . . .
H13 H 0.104350 1.389036 0.405520 0.026 Uiso 1 1 calc R . . . .
C7 C 0.09174(18) 0.5335(8) 0.27401(8) 0.0213(8) Uani 1 1 d . . . . .
H7 H 0.085310 0.425291 0.256597 0.026 Uiso 1 1 calc R . . . .
C53 C 0.79442(19) 1.2188(7) 0.48753(8) 0.0221(8) Uani 1 1 d . . . . .
H53 H 0.818880 1.366758 0.494012 0.026 Uiso 1 1 calc R . . . .
C34 C 0.90489(17) 1.3046(7) 0.39229(8) 0.0191(8) Uani 1 1 d . . . . .
H34 H 0.891673 1.218347 0.409656 0.023 Uiso 1 1 calc R . . . .
C14 C 0.17750(18) 1.1169(8) 0.41223(9) 0.0227(8) Uani 1 1 d . . . . .
H14 H 0.195263 1.170265 0.432448 0.027 Uiso 1 1 calc R . . . .
C42 C 0.81375(18) 0.8944(8) 0.26567(9) 0.0228(8) Uani 1 1 d . . . . .
H42 H 0.791778 0.785277 0.250296 0.027 Uiso 1 1 calc R . . . .
C52 C 0.79542(18) 1.1320(7) 0.45789(8) 0.0204(8) Uani 1 1 d . . . . .
H52 H 0.819781 1.222688 0.444017 0.024 Uiso 1 1 calc R . . . .
C36 C 0.96763(18) 1.6406(7) 0.37095(9) 0.0232(9) Uani 1 1 d . . . . .
H36 H 0.995583 1.785455 0.374297 0.028 Uiso 1 1 calc R . . . .
C37 C 0.94722(17) 1.5588(7) 0.34139(9) 0.0216(8) Uani 1 1 d . . . . .
H37 H 0.961708 1.643432 0.324182 0.026 Uiso 1 1 calc R . . . .
C35 C 0.94747(17) 1.5118(7) 0.39601(9) 0.0230(8) Uani 1 1 d . . . . .
H35 H 0.963405 1.567716 0.416336 0.028 Uiso 1 1 calc R . . . .
C41 C 0.85479(18) 1.0884(8) 0.25682(8) 0.0223(8) Uani 1 1 d . . . . .
H41 H 0.860779 1.108098 0.235663 0.027 Uiso 1 1 calc R . . . .
C62 C 0.9821(15) 0.917(6) 0.4747(6) 0.055(10) Uani 0.5 1 d . . P A -1
H62 H 0.955504 0.803058 0.461473 0.066 Uiso 0.5 1 calc R . P A -1
C60 C 1.067(2) 1.248(7) 0.4835(10) 0.053(9) Uani 0.5 1 d . . P A -1
H60 H 1.096626 1.363445 0.475461 0.064 Uiso 0.5 1 calc R . P A -1
C58 C 1.0225(11) 1.063(4) 0.5248(7) 0.028(6) Uani 0.5 1 d . . P A -1
H58 H 1.024223 1.050734 0.546607 0.034 Uiso 0.5 1 calc R . P A -1
C59 C 1.0644(5) 1.233(2) 0.5130(2) 0.045(2) Uani 0.5 1 d . . P A -1
H59 H 1.092141 1.341488 0.526603 0.054 Uiso 0.5 1 calc R . P A -1
C63 C 0.9336(19) 0.736(5) 0.5222(9) 0.034(5) Uani 0.5 1 d . . P A -1
H63A H 0.885738 0.761691 0.513414 0.052 Uiso 0.5 1 calc GR . P A -1
H63B H 0.938661 0.768089 0.544462 0.052 Uiso 0.5 1 calc GR . P A -1
H63C H 0.946894 0.562432 0.518502 0.052 Uiso 0.5 1 calc GR . P A -1
C61 C 1.0228(5) 1.085(2) 0.4625(2) 0.048(3) Uani 0.5 1 d . . P A -1
H61 H 1.022747 1.097238 0.440791 0.058 Uiso 0.5 1 calc R . P A -1
C57 C 0.9790(4) 0.9113(17) 0.5070(2) 0.032(2) Uani 0.5 1 d . . P A -1

loop_
_atom_site_aniso_label
_atom_site_aniso_U_11
_atom_site_aniso_U_22
_atom_site_aniso_U_33
_atom_site_aniso_U_23
_atom_site_aniso_U_13
_atom_site_aniso_U_12
Br3 0.01228(15) 0.01725(18) 0.01875(17) -0.00043(15) 0.00400(13) -0.00238(14)
Br1 0.01130(15) 0.02031(19) 0.01898(17) 0.00022(15) -0.00209(12) 0.00048(14)
Br2 0.01313(16) 0.01922(19) 0.02141(18) -0.00450(15) 0.00054(13) 0.00232(14)
Br04 0.01825(17) 0.0260(2) 0.01589(17) -0.00140(16) 0.00566(13) -0.00364(15)
N4 0.0104(13) 0.0157(15) 0.0165(14) 0.0015(13) 0.0029(11) 0.0008(12)
N2 0.0108(13) 0.0164(15) 0.0153(14) 0.0026(13) 0.0022(11) -0.0009(12)
N1 0.0123(13) 0.0181(16) 0.0151(14) 0.0035(13) 0.0024(11) 0.0006(12)
N3 0.0099(13) 0.0189(16) 0.0158(14) 0.0013(13) 0.0003(11) 0.0025(11)
N5 0.0124(13) 0.0170(16) 0.0165(15) 0.0012(13) 0.0019(11) 0.0011(12)
N6 0.0109(13) 0.0178(16) 0.0181(15) 0.0014(13) 0.0049(11) -0.0026(12)
C21 0.0087(15) 0.0193(19) 0.0152(17) 0.0027(15) 0.0026(13) 0.0004(14)
C22 0.0138(16) 0.0160(18) 0.0118(16) 0.0001(14) 0.0048(13) -0.0005(13)
C49 0.0070(15) 0.0164(18) 0.0176(17) 0.0031(15) 0.0046(13) 0.0010(13)
C17 0.0113(15) 0.0168(18) 0.0126(16) 0.0059(14) 0.0028(13) -0.0010(13)
C45 0.0116(15) 0.0138(18) 0.0149(16) 0.0020(14) -0.0009(13) 0.0026(13)
C50 0.0094(15) 0.0178(18) 0.0159(16) 0.0022(15) 0.0016(13) 0.0030(14)
C56 0.0141(16) 0.0147(18) 0.0177(17) 0.0015(15) 0.0015(13) 0.0023(14)
C32 0.0120(15) 0.0122(17) 0.0170(17) 0.0045(15) 0.0008(13) 0.0031(13)
C30 0.0099(15) 0.0136(18) 0.0164(17) 0.0030(15) -0.0004(13) 0.0032(13)
C19 0.0194(17) 0.0146(18) 0.0165(17) -0.0027(15) 0.0045(14) -0.0017(15)
C2 0.0098(15) 0.0174(18) 0.0143(16) 0.0048(15) 0.0025(13) 0.0005(14)
C4 0.0131(15) 0.0151(18) 0.0133(16) 0.0029(14) 0.0030(13) -0.0016(13)
C23 0.0119(15) 0.0126(17) 0.0161(17) 0.0009(14) 0.0040(13) -0.0020(13)
C55 0.0137(16) 0.0162(18) 0.0154(17) 0.0035(15) 0.0024(13) 0.0021(14)
C31 0.0135(16) 0.0190(19) 0.0167(17) 0.0042(15) 0.0033(13) -0.0004(14)
C27 0.0101(15) 0.0150(18) 0.0206(18) 0.0024(15) 0.0039(13) 0.0002(13)
C48 0.0136(16) 0.0190(19) 0.0202(18) -0.0003(16) 0.0008(14) 0.0011(14)
C1 0.0129(16) 0.0145(18) 0.0151(17) 0.0049(15) 0.0036(13) 0.0008(13)
C28 0.0124(15) 0.0179(18) 0.0131(16) 0.0008(15) 0.0004(13) -0.0033(14)
C20 0.0148(16) 0.0200(19) 0.0139(16) 0.0004(15) 0.0026(13) -0.0022(14)
C18 0.0131(16) 0.0187(18) 0.0178(17) 0.0013(16) 0.0038(13) 0.0024(14)
C29 0.0090(15) 0.0159(18) 0.0170(17) 0.0026(15) 0.0008(13) 0.0029(13)
C3 0.0105(15) 0.0175(18) 0.0167(17) 0.0049(15) 0.0003(13) 0.0025(14)
C51 0.0119(15) 0.0172(18) 0.0154(17) 0.0016(15) -0.0007(13) 0.0029(14)
C11 0.0106(15) 0.0154(18) 0.0204(18) 0.0020(15) 0.0059(14) -0.0027(13)
C26 0.0186(17) 0.0152(18) 0.0162(17) -0.0002(15) 0.0030(14) -0.0029(15)
C16 0.0085(15) 0.0164(18) 0.0228(18) 0.0011(15) 0.0055(13) -0.0010(13)
C9 0.0101(16) 0.024(2) 0.0218(18) 0.0067(17) 0.0019(14) 0.0024(15)
C47 0.0228(18) 0.026(2) 0.0132(17) -0.0014(16) 0.0027(14) -0.0014(16)
C10 0.0070(15) 0.0154(18) 0.0210(18) 0.0034(15) 0.0043(13) -0.0024(13)
C54 0.0180(17) 0.0192(19) 0.0168(17) -0.0037(16) -0.0014(14) 0.0034(15)
C38 0.0089(15) 0.0173(19) 0.0235(18) 0.0014(16) 0.0042(14) 0.0036(13)
C46 0.0174(17) 0.0211(19) 0.0178(17) 0.0038(16) 0.0057(14) 0.0010(15)
C12 0.0133(16) 0.0198(19) 0.0237(19) 0.0049(16) 0.0040(14) 0.0020(14)
C5 0.0089(15) 0.027(2) 0.0138(16) 0.0064(15) 0.0019(13) -0.0012(14)
C33 0.0078(14) 0.0147(18) 0.0248(18) -0.0002(16) 0.0045(13) 0.0017(13)
C24 0.0131(16) 0.0192(18) 0.0138(16) 0.0032(15) -0.0009(13) 0.0021(14)
C39 0.0105(15) 0.0182(19) 0.0233(18) 0.0081(16) 0.0032(13) 0.0058(14)
C8 0.0109(15) 0.031(2) 0.0179(17) 0.0081(17) 0.0005(13) -0.0027(15)
C40 0.0155(16) 0.023(2) 0.0257(19) 0.0095(17) 0.0071(15) 0.0011(15)
C15 0.0155(17) 0.024(2) 0.0187(18) -0.0001(16) 0.0024(14) 0.0061(15)
C25 0.0159(16) 0.025(2) 0.0155(17) -0.0014(16) -0.0031(14) -0.0022(15)
C44 0.0121(16) 0.0200(19) 0.0191(18) 0.0041(16) 0.0053(14) 0.0055(14)
C43 0.0171(17) 0.0199(19) 0.0200(18) 0.0018(16) 0.0047(14) -0.0008(15)
C6 0.0163(17) 0.023(2) 0.0211(19) 0.0000(16) 0.0039(14) 0.0034(15)
C13 0.0165(17) 0.021(2) 0.028(2) -0.0033(17) 0.0072(15) 0.0025(15)
C7 0.0193(18) 0.029(2) 0.0151(17) 0.0016(17) 0.0001(14) -0.0004(16)
C53 0.0278(19) 0.0160(19) 0.0221(19) -0.0030(16) 0.0018(16) -0.0055(16)
C34 0.0135(16) 0.022(2) 0.0222(18) -0.0019(17) 0.0055(14) -0.0023(15)
C14 0.0172(18) 0.030(2) 0.0210(19) -0.0061(17) 0.0016(15) 0.0019(16)
C42 0.0205(18) 0.027(2) 0.0218(19) 0.0016(17) 0.0062(15) 0.0020(16)
C52 0.0196(18) 0.022(2) 0.0197(18) 0.0011(16) 0.0029(15) -0.0043(15)
C36 0.0150(17) 0.0134(19) 0.042(2) -0.0034(18) 0.0069(17) -0.0018(14)
C37 0.0146(17) 0.019(2) 0.033(2) 0.0042(17) 0.0101(16) 0.0024(15)
C35 0.0140(17) 0.026(2) 0.029(2) -0.0083(18) 0.0051(15) -0.0016(15)
C41 0.0210(18) 0.031(2) 0.0157(18) 0.0062(17) 0.0065(15) 0.0036(17)
C62 0.063(16) 0.09(2) 0.016(12) -0.016(11) 0.005(10) 0.007(13)
C60 0.038(12) 0.080(17) 0.046(17) 0.020(9) 0.019(10) 0.006(10)
C58 0.015(7) 0.022(8) 0.047(16) -0.007(8) 0.001(7) -0.006(6)
C59 0.035(5) 0.052(7) 0.046(6) -0.010(5) -0.003(4) -0.010(5)
C63 0.042(11) 0.032(9) 0.029(9) 0.000(8) 0.004(8) -0.009(7)
C61 0.047(6) 0.076(8) 0.022(5) 0.009(5) 0.007(5) -0.004(6)
C57 0.026(4) 0.038(5) 0.031(5) 0.001(4) 0.002(4) 0.009(4)

loop_
_atom_type_symbol
_atom_type_description
_atom_type_scat_dispersion_real
_atom_type_scat_dispersion_imag
_atom_type_scat_source
C C 0.0033 0.0016 'International Tables Vol C Tables 4.2.6.8 and 6.1.1.4'
H H 0.0000 0.0000 'International Tables Vol C Tables 4.2.6.8 and 6.1.1.4'
Br Br -0.2901 2.4595 'International Tables Vol C Tables 4.2.6.8 and 6.1.1.4'
N N 0.0061 0.0033 'International Tables Vol C Tables 4.2.6.8 and 6.1.1.4'

loop_
_geom_angle_atom_site_label_1
_geom_angle_atom_site_label_2
_geom_angle_atom_site_label_3
_geom_angle
_geom_angle_site_symmetry_1
_geom_angle_site_symmetry_3
_geom_angle_publ_flag
C29 N4 C30 116.1(3) . . ?
C1 N2 C4 115.9(3) . . ?
C1 N1 C2 115.9(3) . . ?
C1 N3 C16 125.2(3) . . ?
C1 N3 C5 126.5(3) . . ?
C16 N3 C5 107.9(3) . . ?
C29 N5 C32 116.7(3) . . ?
C29 N6 C33 125.1(3) . . ?
C29 N6 C44 127.2(3) . . ?
C33 N6 C44 107.6(3) . . ?
C22 C21 Br1 119.0(3) . . ?
C20 C21 Br1 118.9(3) . . ?
C20 C21 C22 122.1(3) . . ?
C21 C22 C17 119.8(3) . . ?
C50 C49 Br3 118.9(2) . . ?
C50 C49 C48 122.0(3) . . ?
C48 C49 Br3 119.0(3) . . ?
C22 C17 C2 120.7(3) . . ?
C18 C17 C22 118.3(3) . . ?
C18 C17 C2 121.0(3) . . ?
C50 C45 C30 120.7(3) . . ?
C46 C45 C50 118.5(3) . . ?
C46 C45 C30 120.8(3) . . ?
C49 C50 C45 119.9(3) . . ?
C55 C56 C51 120.0(3) . . ?
N5 C32 C31 121.2(3) . . ?
N5 C32 C51 115.9(3) . . ?
C31 C32 C51 122.9(3) . . ?
N4 C30 C45 117.0(3) . . ?
N4 C30 C31 121.1(3) . . ?
C31 C30 C45 121.9(3) . . ?
C18 C19 C20 120.8(3) . . ?
N1 C2 C17 115.6(3) . . ?
N1 C2 C3 121.9(3) . . ?
C3 C2 C17 122.5(3) . . ?
N2 C4 C23 116.6(3) . . ?
N2 C4 C3 121.5(3) . . ?
C3 C4 C23 121.8(3) . . ?
C28 C23 C4 121.1(3) . . ?
C24 C23 C4 120.6(3) . . ?
C24 C23 C28 118.3(3) . . ?
C56 C55 Br04 119.2(3) . . ?
C54 C55 Br04 119.3(3) . . ?
C54 C55 C56 121.6(3) . . ?
C32 C31 C30 117.9(3) . . ?
C28 C27 Br2 118.8(3) . . ?
C28 C27 C26 122.0(3) . . ?
C26 C27 Br2 119.2(3) . . ?
C47 C48 C49 117.9(3) . . ?
N2 C1 N3 117.0(3) . . ?
N1 C1 N2 127.1(3) . . ?
N1 C1 N3 115.9(3) . . ?
C27 C28 C23 119.8(3) . . ?
C21 C20 C19 118.0(3) . . ?
C19 C18 C17 121.0(3) . . ?
N4 C29 N6 117.3(3) . . ?
N5 C29 N4 127.0(3) . . ?
N5 C29 N6 115.7(3) . . ?
C2 C3 C4 117.7(3) . . ?
C56 C51 C32 121.4(3) . . ?
C56 C51 C52 118.4(3) . . ?
C52 C51 C32 120.2(3) . . ?
C16 C11 C10 107.7(3) . . ?
C12 C11 C16 120.9(3) . . ?
C12 C11 C10 131.4(3) . . ?
C25 C26 C27 118.0(3) . . ?
C11 C16 N3 108.3(3) . . ?
C15 C16 N3 131.6(3) . . ?
C15 C16 C11 120.0(3) . . ?
C8 C9 C10 118.6(3) . . ?
C46 C47 C48 120.9(3) . . ?
C9 C10 C11 131.2(3) . . ?
C9 C10 C5 120.7(3) . . ?
C5 C10 C11 108.2(3) . . ?
C55 C54 C53 118.4(3) . . ?
C33 C38 C39 107.5(3) . . ?
C37 C38 C33 121.0(3) . . ?
C37 C38 C39 131.5(3) . . ?
C47 C46 C45 120.8(3) . . ?
C13 C12 C11 119.3(3) . . ?
C10 C5 N3 107.9(3) . . ?
C6 C5 N3 131.4(3) . . ?
C6 C5 C10 120.7(3) . . ?
C38 C33 N6 108.6(3) . . ?
C34 C33 N6 131.4(3) . . ?
C34 C33 C38 120.0(3) . . ?
C25 C24 C23 120.7(3) . . ?
C40 C39 C38 131.8(3) . . ?
C40 C39 C44 120.4(3) . . ?
C44 C39 C38 107.8(3) . . ?
C9 C8 C7 120.6(3) . . ?
C41 C40 C39 118.9(3) . . ?
C16 C15 C14 117.8(3) . . ?
C26 C25 C24 121.1(3) . . ?
C39 C44 N6 108.3(3) . . ?
C43 C44 N6 130.9(3) . . ?
C43 C44 C39 120.7(3) . . ?
C42 C43 C44 117.9(3) . . ?
C5 C6 C7 118.0(3) . . ?
C12 C13 C14 119.7(3) . . ?
C6 C7 C8 121.5(4) . . ?
C52 C53 C54 120.9(3) . . ?
C35 C34 C33 117.9(3) . . ?
C15 C14 C13 122.3(3) . . ?
C43 C42 C41 121.6(4) . . ?
C53 C52 C51 120.8(3) . . ?
C37 C36 C35 120.1(3) . . ?
C36 C37 C38 118.9(3) . . ?
C34 C35 C36 122.1(4) . . ?
C40 C41 C42 120.5(3) . . ?
C61 C62 C57 120(2) . . ?
C59 C60 C61 120(3) . . ?
C57 C58 C59 123(2) . . ?
C60 C59 C58 121(2) . . ?
C62 C61 C60 119(2) . . ?
C62 C57 C63 124(2) . . ?
C58 C57 C62 117(2) . . ?
C58 C57 C63 119.4(19) . . ?

loop_
_geom_bond_atom_site_label_1
_geom_bond_atom_site_label_2
_geom_bond_distance
_geom_bond_site_symmetry_2
_geom_bond_publ_flag
Br3 C49 1.902(3) . ?
Br1 C21 1.902(3) . ?
Br2 C27 1.904(3) . ?
Br04 C55 1.897(3) . ?
N4 C30 1.343(4) . ?
N4 C29 1.334(4) . ?
N2 C4 1.344(4) . ?
N2 C1 1.338(4) . ?
N1 C2 1.345(4) . ?
N1 C1 1.337(4) . ?
N3 C1 1.400(4) . ?
N3 C16 1.422(4) . ?
N3 C5 1.428(4) . ?
N5 C32 1.335(4) . ?
N5 C29 1.333(4) . ?
N6 C29 1.396(4) . ?
N6 C33 1.420(4) . ?
N6 C44 1.421(4) . ?
C21 C22 1.383(5) . ?
C21 C20 1.375(5) . ?
C22 C17 1.398(5) . ?
C49 C50 1.372(5) . ?
C49 C48 1.393(5) . ?
C17 C2 1.495(5) . ?
C17 C18 1.393(5) . ?
C45 C50 1.397(5) . ?
C45 C30 1.490(5) . ?
C45 C46 1.395(5) . ?
C56 C55 1.383(5) . ?
C56 C51 1.391(5) . ?
C32 C31 1.383(5) . ?
C32 C51 1.494(5) . ?
C30 C31 1.394(5) . ?
C19 C20 1.395(5) . ?
C19 C18 1.378(5) . ?
C2 C3 1.376(5) . ?
C4 C23 1.491(5) . ?
C4 C3 1.392(5) . ?
C23 C28 1.402(5) . ?
C23 C24 1.394(5) . ?
C55 C54 1.381(5) . ?
C27 C28 1.376(5) . ?
C27 C26 1.387(5) . ?
C48 C47 1.384(5) . ?
C51 C52 1.397(5) . ?
C11 C16 1.406(5) . ?
C11 C10 1.438(5) . ?
C11 C12 1.386(5) . ?
C26 C25 1.380(5) . ?
C16 C15 1.387(5) . ?
C9 C10 1.393(5) . ?
C9 C8 1.376(5) . ?
C47 C46 1.383(5) . ?
C10 C5 1.405(5) . ?
C54 C53 1.383(5) . ?
C38 C33 1.402(5) . ?
C38 C39 1.440(5) . ?
C38 C37 1.391(5) . ?
C12 C13 1.371(5) . ?
C5 C6 1.385(5) . ?
C33 C34 1.392(5) . ?
C24 C25 1.382(5) . ?
C39 C40 1.397(5) . ?
C39 C44 1.404(5) . ?
C8 C7 1.396(5) . ?
C40 C41 1.371(5) . ?
C15 C14 1.389(5) . ?
C44 C43 1.390(5) . ?
C43 C42 1.388(5) . ?
C6 C7 1.390(5) . ?
C13 C14 1.390(5) . ?
C53 C52 1.375(5) . ?
C34 C35 1.385(5) . ?
C42 C41 1.398(5) . ?
C36 C37 1.372(5) . ?
C36 C35 1.390(5) . ?
C62 C61 1.35(3) . ?
C62 C57 1.42(3) . ?
C60 C59 1.30(4) . ?
C60 C61 1.46(4) . ?
C58 C59 1.37(2) . ?
C58 C57 1.35(2) . ?
C63 C57 1.50(4) . ?
